data_2207406
loop_
_publ_author_name
'Qian-Yong Cao'
'Li-Qun Huang'
'Zhong-Wei Wang'
'Chang-Jian Yang'
'Xi-Cun Gao'

_publ_section_title
;Tris[4-(3-methyl-4-oxo-1-phenyl-4,5-dihydro-1<i>H</i>-pyrazol-4-ylidene)isobutanolato-\k^2^<i>O</i>,<i>O</i>']bis(triphenylphosphine
 oxide-\k<i>O</i>)europium(III)
;
_journal_coeditor_code XU6061
_journal_issue 11
_journal_name_full 'Acta Crystallographica Section E'
_journal_page_first m2414
_journal_page_last m2415
_journal_paper_doi 10.1107/S160053680503446X
_journal_volume 61
_journal_year 2005
_chemical_formula_iupac '[Eu (C14 H15 N2 O2)3 (C18 H15 O P)2]'
_chemical_formula_moiety 'C78 H75 Eu N6 O8 P2'
_chemical_formula_sum 'C78 H75 Eu N6 O8 P2'
_chemical_formula_weight 1438.34
_chemical_name_systematic
;Tris[4-(3-methyl-4-oxo-1-phenyl-4,5-dihydro-1H-pyrazol-4-ylidene)isobutanolato-
\k^2^O,O']bis(triphenylphosphine
 oxide-\kO)europium(III)
;
_space_group_IT_number 14
_symmetry_cell_setting monoclinic
_symmetry_space_group_name_Hall '-P 2yn'
_symmetry_space_group_name_H-M 'P 1 21/n 1'
_atom_sites_solution_hydrogens geom
_atom_sites_solution_primary direct
_atom_sites_solution_secondary difmap
_audit_creation_method SHELXL-97
_cell_angle_alpha 90.00
_cell_angle_beta 91.890(2)
_cell_angle_gamma 90.00
_cell_formula_units_Z 4
_cell_length_a 13.3872(14)
_cell_length_b 23.187(2)
_cell_length_c 23.130(2)
_cell_measurement_reflns_used 5765
_cell_measurement_temperature 294(2)
_cell_measurement_theta_max 21.3
_cell_measurement_theta_min 2.3
_cell_volume 7175.9(12)
_computing_cell_refinement 'SAINT (Bruker, 1998)'
_computing_data_collection 'SMART (Bruker, 1998)'
_computing_data_reduction SAINT
_computing_molecular_graphics 'SHELXTL (Bruker, 1999)'
_computing_publication_material SHELXTL
_computing_structure_refinement 'SHELXL97 (Sheldrick, 1997)'
_computing_structure_solution 'SHELXS97 (Sheldrick, 1997)'
_diffrn_ambient_temperature 294(2)
_diffrn_measured_fraction_theta_full 0.99
_diffrn_measured_fraction_theta_max 0.99
_diffrn_measurement_device_type 'Bruker SMART CCD area-detector'
_diffrn_measurement_method '\f and \w'
_diffrn_radiation_monochromator graphite
_diffrn_radiation_source 'fine-focus sealed tube'
_diffrn_radiation_type MoK\a
_diffrn_radiation_wavelength 0.71073
_diffrn_reflns_av_R_equivalents 0.081
_diffrn_reflns_av_sigmaI/netI 0.119
_diffrn_reflns_limit_h_max 17
_diffrn_reflns_limit_h_min -7
_diffrn_reflns_limit_k_max 29
_diffrn_reflns_limit_k_min -29
_diffrn_reflns_limit_l_max 29
_diffrn_reflns_limit_l_min -27
_diffrn_reflns_number 41976
_diffrn_reflns_theta_full 27.0
_diffrn_reflns_theta_max 27.0
_diffrn_reflns_theta_min 1.7
_diffrn_standards_decay_% 0
_diffrn_standards_interval_count 0
_diffrn_standards_interval_time 0
_diffrn_standards_number 0
_exptl_absorpt_coefficient_mu 0.978
_exptl_absorpt_correction_T_max 0.855
_exptl_absorpt_correction_T_min 0.815
_exptl_absorpt_correction_type multi-scan
_exptl_absorpt_process_details '(SADABS; Sheldrick, 1996)'
_exptl_crystal_colour colorless
_exptl_crystal_density_diffrn 1.331
_exptl_crystal_density_method 'not measured'
_exptl_crystal_description block
_exptl_crystal_F_000 2968
_exptl_crystal_size_max 0.20
_exptl_crystal_size_mid 0.18
_exptl_crystal_size_min 0.16
_refine_diff_density_max 0.82
_refine_diff_density_min -0.66
_refine_ls_extinction_method none
_refine_ls_goodness_of_fit_ref 0.983
_refine_ls_hydrogen_treatment constr
_refine_ls_matrix_type full
_refine_ls_number_parameters 865
_refine_ls_number_reflns 15550
_refine_ls_number_restraints 24
_refine_ls_restrained_S_all 0.991
_refine_ls_R_factor_all 0.127
_refine_ls_R_factor_gt 0.048
_refine_ls_shift/su_max 0.001
_refine_ls_shift/su_mean 0.000
_refine_ls_structure_factor_coef Fsqd
_refine_ls_weighting_details 'calc w = 1/[\s^2^(Fo^2^)+(0.0389P)^2^] where P = (Fo^2^+2Fc^2^)/3'
_refine_ls_weighting_scheme calc
_refine_ls_wR_factor_gt 0.085
_refine_ls_wR_factor_ref 0.110
_reflns_number_gt 8316
_reflns_number_total 15550
_reflns_threshold_expression I>2\s(I)
_cod_data_source_file xu6061.cif
_cod_data_source_block I
_cod_depositor_comments
;
The following automatic conversions were performed:
'_symmetry_cell_setting' value 'Monoclinic' changed to 'monoclinic'
according to '/home/saulius/struct/CIF-dictionaries/cif_core.dic'
dictionary named 'cif_core.dic' version 2.4.1 from 2010-06-29.

Automatic conversion script
Id: cif_fix_enum 1527 2010-12-29 10:47:43Z saulius 

The following automatic conversions were performed:

'_symmetry_cell_setting' value 'Monoclinic' changed to 'monoclinic'
according to /home/saulius/struct/CIF-dictionaries/cif_core.dic
dictionary named 'cif_core.dic' version 2.4.1 from 2010-06-29.

Automatic conversion script
Id: cif_fix_values 1715 2011-07-08 13:25:40Z adriana 
;
_cod_original_cell_volume 7175.7(13)
_cod_original_sg_symbol_H-M 'P 21/n'
_cod_database_code 2207406
_cod_database_fobs_code 2207406

loop_
_symmetry_equiv_pos_as_xyz
'x, y, z'
'-x+1/2, y+1/2, -z+1/2'
'-x, -y, -z'
'x-1/2, -y-1/2, z-1/2'

loop_
_atom_site_label
_atom_site_fract_x
_atom_site_fract_y
_atom_site_fract_z
_atom_site_U_iso_or_equiv
_atom_site_adp_type
_atom_site_calc_flag
_atom_site_refinement_flags
_atom_site_occupancy
_atom_site_type_symbol
Eu1 0.031366(18) 0.136231(10) 0.776841(10) 0.03353(8) Uani d . 1 Eu
P1 0.17882(10) 0.07254(6) 0.65613(6) 0.0481(4) Uani d . 1 P
P2 -0.19737(9) 0.12877(5) 0.87052(6) 0.0419(3) Uani d . 1 P
N1 -0.1087(3) 0.26412(16) 0.64993(17) 0.0444(10) Uani d . 1 N
N2 -0.0711(4) 0.31409(18) 0.62556(18) 0.0598(12) Uani d . 1 N
N3 -0.1570(3) -0.01592(16) 0.70211(16) 0.0446(11) Uani d . 1 N
N4 -0.1714(3) -0.07138(16) 0.72447(18) 0.0531(11) Uani d . 1 N
N5 0.2754(3) 0.18673(18) 0.90859(18) 0.0530(11) Uani d . 1 N
N6 0.3001(3) 0.2399(2) 0.93312(18) 0.0589(12) Uani d . 1 N
O1 0.1455(2) 0.08999(14) 0.71437(13) 0.0495(9) Uani d . 1 O
O2 -0.1192(2) 0.12969(14) 0.82657(13) 0.0536(9) Uani d . 1 O
O3 -0.0560(2) 0.18863(13) 0.70783(13) 0.0447(8) Uani d . 1 O
O4 0.1463(2) 0.20835(14) 0.73951(13) 0.0476(9) Uani d . 1 O
O5 -0.0646(2) 0.06637(12) 0.72400(12) 0.0397(8) Uani d . 1 O
O6 0.0475(2) 0.04558(13) 0.82537(13) 0.0499(9) Uani d . 1 O
O7 0.1489(2) 0.14510(13) 0.85217(13) 0.0460(8) Uani d . 1 O
O8 0.0052(2) 0.23062(14) 0.82758(14) 0.0513(9) Uani d . 1 O
C1 0.3114(4) 0.0603(2) 0.6592(2) 0.0561(15) Uani d . 1 C
C2 0.3592(5) 0.0283(3) 0.6180(3) 0.106(3) Uani d . 1 C
H2 0.3230 0.0137 0.5863 0.127 Uiso calc R 1 H
C3 0.4599(6) 0.0180(4) 0.6238(4) 0.145(4) Uani d . 1 C
H3 0.4913 -0.0035 0.5958 0.174 Uiso calc R 1 H
C4 0.5141(6) 0.0385(5) 0.6692(5) 0.151(4) Uani d . 1 C
H4 0.5823 0.0309 0.6725 0.181 Uiso calc R 1 H
C5 0.4684(5) 0.0711(4) 0.7116(4) 0.115(3) Uani d . 1 C
H5 0.5057 0.0861 0.7427 0.138 Uiso calc R 1 H
C6 0.3667(5) 0.0808(3) 0.7065(3) 0.083(2) Uani d . 1 C
H6 0.3350 0.1012 0.7352 0.099 Uiso calc R 1 H
C7 0.1489(4) 0.1238(2) 0.5998(2) 0.0548(15) Uani d . 1 C
C8 0.0501(5) 0.1399(3) 0.5923(2) 0.0697(17) Uani d . 1 C
H8 0.0027 0.1247 0.6165 0.084 Uiso calc R 1 H
C9 0.0206(6) 0.1785(3) 0.5490(3) 0.095(2) Uani d . 1 C
H9 -0.0457 0.1901 0.5446 0.114 Uiso calc R 1 H
C10 0.0916(9) 0.1989(3) 0.5130(4) 0.115(3) Uani d . 1 C
H10 0.0726 0.2244 0.4837 0.138 Uiso calc R 1 H
C11 0.1884(8) 0.1831(4) 0.5190(4) 0.113(3) Uani d . 1 C
H11 0.2351 0.1973 0.4937 0.136 Uiso calc R 1 H
C12 0.2173(6) 0.1458(3) 0.5625(3) 0.085(2) Uani d . 1 C
H12 0.2842 0.1353 0.5669 0.103 Uiso calc R 1 H
C13 0.1223(4) 0.0068(2) 0.6311(2) 0.0462(13) Uani d . 1 C
C14 0.0999(4) -0.0345(2) 0.6725(2) 0.0593(15) Uani d . 1 C
H14 0.1154 -0.0273 0.7113 0.071 Uiso calc R 1 H
C15 0.0548(5) -0.0862(3) 0.6565(3) 0.0723(17) Uani d . 1 C
H15 0.0412 -0.1138 0.6843 0.087 Uiso calc R 1 H
C16 0.0306(5) -0.0961(3) 0.5998(3) 0.0777(19) Uani d . 1 C
H16 -0.0013 -0.1302 0.5889 0.093 Uiso calc R 1 H
C17 0.0529(5) -0.0563(3) 0.5588(3) 0.080(2) Uani d . 1 C
H17 0.0377 -0.0640 0.5200 0.096 Uiso calc R 1 H
C18 0.0975(4) -0.0050(2) 0.5738(2) 0.0660(17) Uani d . 1 C
H18 0.1112 0.0220 0.5454 0.079 Uiso calc R 1 H
C19 -0.2956(4) 0.1791(2) 0.8528(2) 0.0467(13) Uani d . 1 C
C20 -0.2661(4) 0.2343(2) 0.8383(2) 0.0620(16) Uani d . 1 C
H20 -0.1985 0.2430 0.8369 0.074 Uiso calc R 1 H
C21 -0.3362(6) 0.2762(3) 0.8258(3) 0.083(2) Uani d . 1 C
H21 -0.3162 0.3135 0.8170 0.099 Uiso calc R 1 H
C22 -0.4349(6) 0.2628(3) 0.8263(3) 0.092(2) Uani d . 1 C
H22 -0.4824 0.2910 0.8176 0.110 Uiso calc R 1 H
C23 -0.4649(5) 0.2081(3) 0.8395(3) 0.096(2) Uani d . 1 C
H23 -0.5326 0.1991 0.8391 0.115 Uiso calc R 1 H
C24 -0.3954(4) 0.1664(3) 0.8531(3) 0.0720(18) Uani d . 1 C
H24 -0.4162 0.1294 0.8626 0.086 Uiso calc R 1 H
C25 -0.1471(4) 0.1496(2) 0.9403(2) 0.0483(13) Uani d . 1 C
C26 -0.0464(4) 0.1421(2) 0.9516(2) 0.0588(15) Uani d . 1 C
H26 -0.0064 0.1267 0.9234 0.071 Uiso calc R 1 H
C27 -0.0046(5) 0.1573(3) 1.0048(3) 0.0766(19) Uani d . 1 C
H27 0.0632 0.1516 1.0126 0.092 Uiso calc R 1 H
C28 -0.0628(6) 0.1808(3) 1.0457(3) 0.082(2) Uani d . 1 C
H28 -0.0338 0.1920 1.0811 0.099 Uiso calc R 1 H
C29 -0.1637(6) 0.1883(3) 1.0358(3) 0.0772(19) Uani d . 1 C
H29 -0.2033 0.2035 1.0644 0.093 Uiso calc R 1 H
C30 -0.2054(5) 0.1728(2) 0.9822(2) 0.0671(17) Uani d . 1 C
H30 -0.2734 0.1781 0.9746 0.080 Uiso calc R 1 H
C31 -0.2508(4) 0.0586(2) 0.8788(3) 0.0541(15) Uani d . 1 C
C32 -0.2466(4) 0.0289(2) 0.9300(3) 0.0773(19) Uani d . 1 C
H32 -0.2197 0.0466 0.9630 0.093 Uiso calc R 1 H
C33 -0.2817(5) -0.0271(3) 0.9335(4) 0.114(3) Uani d . 1 C
H33 -0.2792 -0.0469 0.9685 0.137 Uiso calc R 1 H
C34 -0.3198(6) -0.0526(4) 0.8848(6) 0.127(5) Uani d . 1 C
H34 -0.3429 -0.0904 0.8868 0.152 Uiso calc R 1 H
C35 -0.3253(6) -0.0245(4) 0.8328(5) 0.122(3) Uani d . 1 C
H35 -0.3522 -0.0429 0.8001 0.146 Uiso calc R 1 H
C36 -0.2899(4) 0.0320(3) 0.8294(3) 0.082(2) Uani d . 1 C
H36 -0.2927 0.0516 0.7943 0.098 Uiso calc R 1 H
C37 -0.0391(4) 0.2364(2) 0.68314(19) 0.0395(12) Uani d . 1 C
C38 0.0501(4) 0.2695(2) 0.6808(2) 0.0426(12) Uani d . 1 C
C39 0.0225(4) 0.3173(2) 0.6438(2) 0.0539(14) Uani d . 1 C
C40 0.0815(5) 0.3690(2) 0.6264(3) 0.092(2) Uani d . 1 C
H40A 0.0391 0.3946 0.6042 0.138 Uiso calc R 1 H
H40B 0.1362 0.3569 0.6035 0.138 Uiso calc R 1 H
H40C 0.1069 0.3885 0.6604 0.138 Uiso calc R 1 H
C41 -0.2078(4) 0.2464(2) 0.6369(2) 0.0454(13) Uani d . 1 C
C42 -0.2620(4) 0.2186(2) 0.6777(2) 0.0591(15) Uani d . 1 C
H42 -0.2336 0.2121 0.7144 0.071 Uiso calc R 1 H
C43 -0.3579(5) 0.2002(3) 0.6651(3) 0.0754(18) Uani d . 1 C
H43 -0.3940 0.1815 0.6932 0.091 Uiso calc R 1 H
C44 -0.4004(5) 0.2093(3) 0.6106(4) 0.082(2) Uani d . 1 C
H44 -0.4653 0.1972 0.6018 0.099 Uiso calc R 1 H
C45 -0.3457(5) 0.2365(3) 0.5700(3) 0.082(2) Uani d . 1 C
H45 -0.3738 0.2425 0.5331 0.098 Uiso calc R 1 H
C46 -0.2489(4) 0.2556(2) 0.5826(2) 0.0608(16) Uani d . 1 C
H46 -0.2126 0.2742 0.5546 0.073 Uiso calc R 1 H
C47 0.1410(4) 0.2528(2) 0.7089(2) 0.0464(13) Uani d . 1 C
C48 0.2364(4) 0.2878(2) 0.7042(2) 0.0576(15) Uani d . 1 C
H48 0.2308 0.3118 0.6693 0.069 Uiso calc R 1 H
C49 0.3267(5) 0.2482(3) 0.6993(3) 0.104(2) Uani d U 1 C
H49A 0.3868 0.2709 0.7007 0.156 Uiso calc R 1 H
H49B 0.3219 0.2277 0.6633 0.156 Uiso calc R 1 H
H49C 0.3283 0.2213 0.7308 0.156 Uiso calc R 1 H
C50 0.2472(6) 0.3268(3) 0.7562(3) 0.116(3) Uani d U 1 C
H50A 0.1892 0.3510 0.7583 0.174 Uiso calc R 1 H
H50B 0.3056 0.3504 0.7528 0.174 Uiso calc R 1 H
H50C 0.2537 0.3038 0.7906 0.174 Uiso calc R 1 H
C51 -0.0908(3) 0.01578(19) 0.73611(18) 0.0339(11) Uani d . 1 C
C52 -0.0612(4) -0.02117(19) 0.78307(19) 0.0387(12) Uani d . 1 C
C53 -0.1156(4) -0.07368(19) 0.7725(2) 0.0476(13) Uani d . 1 C
C54 -0.1175(5) -0.1288(2) 0.8069(2) 0.0730(18) Uani d . 1 C
H54A -0.1692 -0.1535 0.7913 0.110 Uiso calc R 1 H
H54B -0.1305 -0.1201 0.8465 0.110 Uiso calc R 1 H
H54C -0.0541 -0.1478 0.8048 0.110 Uiso calc R 1 H
C55 -0.2022(3) -0.0005(2) 0.6487(2) 0.0413(12) Uani d . 1 C
C56 -0.2130(4) 0.0566(2) 0.6322(2) 0.0530(14) Uani d . 1 C
H56 -0.1907 0.0858 0.6570 0.064 Uiso calc R 1 H
C57 -0.2567(4) 0.0703(2) 0.5792(2) 0.0648(16) Uani d . 1 C
H57 -0.2625 0.1087 0.5681 0.078 Uiso calc R 1 H
C58 -0.2917(4) 0.0278(3) 0.5428(2) 0.0717(18) Uani d . 1 C
H58 -0.3217 0.0372 0.5072 0.086 Uiso calc R 1 H
C59 -0.2820(4) -0.0289(3) 0.5593(2) 0.0696(18) Uani d . 1 C
H59 -0.3055 -0.0579 0.5347 0.083 Uiso calc R 1 H
C60 -0.2382(4) -0.0429(2) 0.6117(2) 0.0592(15) Uani d . 1 C
H60 -0.2327 -0.0815 0.6225 0.071 Uiso calc R 1 H
C61 0.0110(4) -0.0038(2) 0.82567(19) 0.0392(12) Uani d . 1 C
C62 0.0512(4) -0.0443(2) 0.8719(2) 0.0483(13) Uani d . 1 C
H62 0.0090 -0.0788 0.8728 0.058 Uiso calc R 1 H
C63 0.0518(6) -0.0154(3) 0.9296(2) 0.106(2) Uani d U 1 C
H63A 0.0801 -0.0410 0.9584 0.159 Uiso calc R 1 H
H63B -0.0154 -0.0058 0.9393 0.159 Uiso calc R 1 H
H63C 0.0911 0.0192 0.9283 0.159 Uiso calc R 1 H
C64 0.1545(5) -0.0611(3) 0.8587(3) 0.131(3) Uani d U 1 C
H64A 0.1538 -0.0838 0.8240 0.196 Uiso calc R 1 H
H64B 0.1827 -0.0834 0.8902 0.196 Uiso calc R 1 H
H64C 0.1941 -0.0271 0.8535 0.196 Uiso calc R 1 H
C65 0.1864(4) 0.1893(2) 0.87816(19) 0.0379(11) Uani d . 1 C
C66 0.1507(4) 0.2462(2) 0.8838(2) 0.0401(12) Uani d . 1 C
C67 0.2264(4) 0.2750(2) 0.9186(2) 0.0512(14) Uani d . 1 C
C68 0.2335(4) 0.3368(2) 0.9381(3) 0.0777(19) Uani d . 1 C
H68A 0.2920 0.3416 0.9628 0.117 Uiso calc R 1 H
H68B 0.1751 0.3466 0.9590 0.117 Uiso calc R 1 H
H68C 0.2380 0.3615 0.9050 0.117 Uiso calc R 1 H
C69 0.3410(4) 0.1397(3) 0.9184(2) 0.0546(14) Uani d . 1 C
C70 0.3352(5) 0.0921(3) 0.8830(3) 0.0776(19) Uani d . 1 C
H70 0.2872 0.0906 0.8531 0.093 Uiso calc R 1 H
C71 0.4013(5) 0.0458(3) 0.8919(3) 0.096(2) Uani d . 1 C
H71 0.3966 0.0137 0.8679 0.115 Uiso calc R 1 H
C72 0.4722(5) 0.0475(3) 0.9354(3) 0.092(2) Uani d . 1 C
H72 0.5162 0.0169 0.9414 0.110 Uiso calc R 1 H
C73 0.4772(5) 0.0950(3) 0.9697(3) 0.083(2) Uani d . 1 C
H73 0.5260 0.0963 0.9992 0.099 Uiso calc R 1 H
C74 0.4131(4) 0.1413(3) 0.9629(2) 0.0692(17) Uani d . 1 C
H74 0.4181 0.1729 0.9875 0.083 Uiso calc R 1 H
C75 0.0574(4) 0.2641(2) 0.8584(2) 0.0499(14) Uani d . 1 C
C76 0.0159(4) 0.3242(2) 0.8685(3) 0.0635(16) Uani d . 1 C
H76 0.0726 0.3503 0.8756 0.076 Uiso calc R 1 H
C77 -0.0457(5) 0.3475(2) 0.8168(3) 0.089(2) Uani d . 1 C
H77A -0.0055 0.3475 0.7831 0.133 Uiso calc R 1 H
H77B -0.0669 0.3861 0.8248 0.133 Uiso calc R 1 H
H77C -0.1032 0.3234 0.8099 0.133 Uiso calc R 1 H
C78 -0.0437(5) 0.3221(3) 0.9231(3) 0.093(2) Uani d . 1 C
H78A -0.1010 0.2977 0.9169 0.140 Uiso calc R 1 H
H78B -0.0653 0.3603 0.9327 0.140 Uiso calc R 1 H
H78C -0.0026 0.3070 0.9544 0.140 Uiso calc R 1 H

loop_
_atom_site_aniso_label
_atom_site_aniso_U_11
_atom_site_aniso_U_22
_atom_site_aniso_U_33
_atom_site_aniso_U_12
_atom_site_aniso_U_13
_atom_site_aniso_U_23
Eu1 0.03850(14) 0.02719(12) 0.03483(13) -0.00300(13) 0.00008(10) 0.00174(12)
P1 0.0456(8) 0.0497(9) 0.0496(8) -0.0020(7) 0.0107(7) -0.0077(7)
P2 0.0424(7) 0.0352(8) 0.0488(8) -0.0009(6) 0.0095(6) -0.0005(6)
N1 0.049(3) 0.034(2) 0.049(3) 0.001(2) -0.004(2) 0.014(2)
N2 0.069(3) 0.041(3) 0.069(3) -0.001(2) -0.004(3) 0.022(2)
N3 0.057(3) 0.033(2) 0.043(2) -0.012(2) -0.008(2) 0.0015(19)
N4 0.069(3) 0.031(2) 0.059(3) -0.016(2) 0.001(3) -0.001(2)
N5 0.054(3) 0.049(3) 0.055(3) -0.006(2) -0.009(2) -0.008(2)
N6 0.057(3) 0.059(3) 0.060(3) -0.006(3) -0.006(3) -0.018(2)
O1 0.047(2) 0.055(2) 0.048(2) 0.0010(17) 0.0120(17) -0.0092(17)
O2 0.047(2) 0.055(2) 0.059(2) -0.0044(18) 0.0155(18) -0.0069(18)
O3 0.047(2) 0.0347(19) 0.051(2) -0.0055(16) -0.0115(17) 0.0140(16)
O4 0.048(2) 0.041(2) 0.053(2) -0.0084(16) 0.0000(18) 0.0122(17)
O5 0.051(2) 0.0249(17) 0.0432(19) -0.0090(15) -0.0063(17) 0.0053(14)
O6 0.069(2) 0.031(2) 0.049(2) -0.0047(18) -0.0176(19) 0.0095(16)
O7 0.051(2) 0.041(2) 0.0454(19) -0.0011(17) -0.0112(17) -0.0057(16)
O8 0.051(2) 0.039(2) 0.064(2) 0.0020(17) -0.0022(19) -0.0127(18)
C1 0.042(3) 0.060(4) 0.067(4) -0.002(3) 0.011(3) -0.011(3)
C2 0.058(5) 0.161(8) 0.100(5) 0.016(5) 0.019(4) -0.039(5)
C3 0.062(6) 0.204(11) 0.170(10) 0.023(7) 0.038(6) -0.037(8)
C4 0.039(5) 0.202(12) 0.214(12) 0.009(6) 0.023(7) -0.004(9)
C5 0.046(5) 0.156(8) 0.142(8) -0.009(5) -0.018(5) 0.001(6)
C6 0.057(4) 0.100(5) 0.092(5) -0.008(4) 0.002(4) -0.013(4)
C7 0.063(4) 0.046(4) 0.055(4) -0.007(3) 0.001(3) -0.009(3)
C8 0.093(5) 0.063(4) 0.053(4) 0.003(4) 0.001(4) -0.005(3)
C9 0.125(7) 0.080(5) 0.077(5) 0.030(5) -0.025(5) -0.020(4)
C10 0.216(12) 0.054(5) 0.075(6) 0.002(7) -0.005(8) 0.012(4)
C11 0.163(9) 0.083(6) 0.095(6) -0.037(6) 0.031(7) 0.019(5)
C12 0.109(6) 0.070(5) 0.078(5) -0.026(4) 0.015(4) 0.009(4)
C13 0.046(3) 0.040(3) 0.053(3) 0.005(2) 0.003(3) -0.005(3)
C14 0.076(4) 0.053(4) 0.049(3) -0.002(3) 0.008(3) -0.011(3)
C15 0.083(5) 0.053(4) 0.081(5) -0.011(3) 0.011(4) -0.002(3)
C16 0.075(5) 0.057(4) 0.099(5) -0.013(4) -0.016(4) -0.012(4)
C17 0.097(5) 0.066(5) 0.076(5) 0.001(4) -0.031(4) -0.012(4)
C18 0.089(5) 0.058(4) 0.050(4) -0.004(3) -0.007(3) 0.000(3)
C19 0.057(4) 0.044(3) 0.039(3) 0.007(3) 0.003(3) 0.001(2)
C20 0.069(4) 0.049(4) 0.067(4) -0.004(3) -0.009(3) 0.011(3)
C21 0.114(6) 0.043(4) 0.091(5) 0.008(4) -0.013(5) 0.002(3)
C22 0.098(6) 0.073(5) 0.104(6) 0.050(5) 0.005(5) 0.009(4)
C23 0.065(5) 0.097(6) 0.127(6) 0.027(4) 0.022(4) 0.042(5)
C24 0.055(4) 0.058(4) 0.103(5) 0.006(3) 0.016(4) 0.028(4)
C25 0.058(4) 0.039(3) 0.048(3) -0.001(3) 0.001(3) 0.005(2)
C26 0.071(4) 0.057(4) 0.049(3) -0.006(3) -0.003(3) 0.000(3)
C27 0.077(5) 0.074(5) 0.078(5) -0.016(4) -0.016(4) 0.009(4)
C28 0.121(7) 0.061(4) 0.062(5) -0.017(5) -0.019(5) 0.007(4)
C29 0.124(6) 0.062(4) 0.046(4) -0.002(4) 0.005(4) 0.001(3)
C30 0.078(4) 0.063(4) 0.061(4) 0.011(3) 0.005(4) -0.001(3)
C31 0.041(3) 0.037(3) 0.085(4) -0.002(3) 0.014(3) -0.009(3)
C32 0.058(4) 0.049(4) 0.125(6) -0.007(3) 0.008(4) 0.028(4)
C33 0.076(6) 0.062(6) 0.205(10) 0.002(4) 0.026(6) 0.048(6)
C34 0.063(5) 0.047(5) 0.273(15) -0.009(4) 0.038(8) -0.033(7)
C35 0.075(6) 0.092(8) 0.200(11) -0.020(5) 0.036(7) -0.067(7)
C36 0.063(4) 0.068(5) 0.116(6) -0.017(4) 0.020(4) -0.032(4)
C37 0.051(3) 0.031(3) 0.036(3) -0.001(3) 0.005(3) 0.002(2)
C38 0.053(3) 0.033(3) 0.042(3) -0.005(2) -0.005(3) 0.010(2)
C39 0.063(4) 0.035(3) 0.064(4) -0.008(3) 0.007(3) 0.013(3)
C40 0.091(5) 0.061(4) 0.124(6) -0.016(4) -0.006(4) 0.052(4)
C41 0.045(3) 0.040(3) 0.051(3) 0.008(3) -0.003(3) 0.003(3)
C42 0.059(4) 0.059(4) 0.058(4) -0.001(3) -0.005(3) 0.009(3)
C43 0.054(4) 0.074(5) 0.098(5) 0.004(3) 0.010(4) 0.012(4)
C44 0.048(4) 0.080(5) 0.118(6) 0.005(4) -0.023(5) -0.008(4)
C45 0.072(5) 0.094(5) 0.078(5) 0.019(4) -0.021(4) -0.002(4)
C46 0.056(4) 0.071(4) 0.055(4) 0.012(3) -0.003(3) 0.011(3)
C47 0.058(4) 0.039(3) 0.041(3) -0.008(3) -0.003(3) -0.001(2)
C48 0.061(4) 0.058(4) 0.054(3) -0.022(3) -0.001(3) 0.015(3)
C49 0.062(4) 0.100(5) 0.150(6) -0.018(4) 0.007(4) 0.028(4)
C50 0.137(6) 0.111(5) 0.100(5) -0.077(5) 0.006(5) -0.018(4)
C51 0.039(3) 0.026(3) 0.037(3) 0.000(2) 0.004(2) -0.004(2)
C52 0.047(3) 0.029(3) 0.040(3) 0.000(2) 0.000(3) 0.003(2)
C53 0.061(4) 0.026(3) 0.056(3) -0.007(3) 0.007(3) 0.005(2)
C54 0.107(5) 0.038(3) 0.073(4) -0.022(3) -0.006(4) 0.012(3)
C55 0.041(3) 0.042(3) 0.041(3) -0.007(2) 0.000(3) -0.006(2)
C56 0.062(4) 0.044(3) 0.053(3) 0.003(3) -0.002(3) -0.003(3)
C57 0.079(4) 0.059(4) 0.055(4) -0.001(3) -0.013(3) 0.010(3)
C58 0.079(5) 0.082(5) 0.054(4) -0.004(4) -0.013(3) -0.003(4)
C59 0.092(5) 0.068(4) 0.048(4) -0.016(4) -0.005(3) -0.024(3)
C60 0.075(4) 0.045(3) 0.057(4) -0.010(3) -0.006(3) -0.006(3)
C61 0.051(3) 0.032(3) 0.035(3) 0.003(2) 0.003(3) 0.003(2)
C62 0.064(4) 0.031(3) 0.049(3) 0.006(3) -0.002(3) 0.010(2)
C63 0.163(6) 0.102(5) 0.053(4) 0.041(5) 0.000(4) 0.013(4)
C64 0.123(6) 0.127(6) 0.143(6) 0.063(5) 0.032(5) 0.067(5)
C65 0.037(3) 0.040(3) 0.037(3) -0.007(2) 0.000(2) -0.004(2)
C66 0.040(3) 0.037(3) 0.044(3) 0.001(2) 0.004(3) -0.004(2)
C67 0.057(4) 0.045(3) 0.052(3) -0.012(3) 0.010(3) -0.013(3)
C68 0.083(5) 0.059(4) 0.090(5) -0.015(3) -0.002(4) -0.030(3)
C69 0.051(3) 0.057(4) 0.055(3) 0.005(3) 0.005(3) 0.003(3)
C70 0.070(4) 0.064(4) 0.097(5) 0.011(4) -0.024(4) -0.008(4)
C71 0.081(5) 0.063(5) 0.143(7) 0.018(4) -0.013(5) -0.014(4)
C72 0.072(5) 0.088(6) 0.116(6) 0.023(4) 0.007(5) 0.025(5)
C73 0.060(4) 0.112(6) 0.076(5) 0.029(4) -0.003(4) 0.017(5)
C74 0.056(4) 0.097(5) 0.054(4) 0.007(4) -0.001(3) 0.001(4)
C75 0.059(4) 0.039(3) 0.052(3) -0.008(3) 0.011(3) -0.009(3)
C76 0.066(4) 0.041(3) 0.084(4) -0.003(3) 0.003(4) -0.013(3)
C77 0.099(5) 0.053(4) 0.114(6) 0.017(4) -0.002(5) 0.007(4)
C78 0.107(6) 0.086(5) 0.087(5) 0.032(4) 0.013(4) -0.032(4)

loop_
_atom_type_symbol
_atom_type_description
_atom_type_scat_dispersion_real
_atom_type_scat_dispersion_imag
_atom_type_scat_source
C C 0.0033 0.0016 'International Tables Vol C Tables 4.2.6.8 and 6.1.1.4'
H H 0.0000 0.0000 'International Tables Vol C Tables 4.2.6.8 and 6.1.1.4'
N N 0.0061 0.0033 'International Tables Vol C Tables 4.2.6.8 and 6.1.1.4'
O O 0.0106 0.0060 'International Tables Vol C Tables 4.2.6.8 and 6.1.1.4'
P P 0.1023 0.0942 'International Tables Vol C Tables 4.2.6.8 and 6.1.1.4'
Eu Eu -0.1578 3.6682 'International Tables Vol C Tables 4.2.6.8 and 6.1.1.4'

loop_
_geom_angle_atom_site_label_1
_geom_angle_atom_site_label_2
_geom_angle_atom_site_label_3
_geom_angle
_geom_angle_publ_flag
O4 Eu1 O8 70.67(11) yes
O1 Eu1 O4 70.84(11) yes
O7 Eu1 O8 70.94(11) yes
O7 Eu1 O6 71.13(11) yes
O5 Eu1 O6 71.42(10) yes
O2 Eu1 O8 72.16(11) yes
O3 Eu1 O4 72.85(10) yes
O5 Eu1 O1 74.30(10) yes
O3 Eu1 O5 75.46(10) yes
O2 Eu1 O5 75.58(11) yes
O2 Eu1 O6 77.26(12) yes
O7 Eu1 O4 77.61(11) yes
O3 Eu1 O8 77.77(11) yes
O6 Eu1 O1 80.79(11) yes
O3 Eu1 O2 87.09(11) yes
O7 Eu1 O1 93.59(11) yes
O3 Eu1 O1 97.94(11) yes
O7 Eu1 O2 102.06(11) yes
O6 Eu1 O8 123.95(11) yes
O5 Eu1 O4 128.21(10) yes
O6 Eu1 O4 135.92(11) yes
O5 Eu1 O8 138.68(10) yes
O2 Eu1 O4 140.62(11) yes
O1 Eu1 O8 140.75(11) yes
O7 Eu1 O5 142.00(10) yes
O3 Eu1 O7 142.51(11) yes
O3 Eu1 O6 145.92(11) yes
O2 Eu1 O1 147.06(11) yes
O1 P1 C13 112.8(2) ?
O1 P1 C1 109.5(2) ?
C13 P1 C1 106.6(2) ?
O1 P1 C7 114.2(2) ?
C13 P1 C7 104.3(2) ?
C1 P1 C7 109.2(3) ?
O2 P2 C31 112.3(2) ?
O2 P2 C25 111.1(2) ?
C31 P2 C25 106.7(3) ?
O2 P2 C19 111.3(2) ?
C31 P2 C19 108.8(3) ?
C25 P2 C19 106.3(2) ?
C37 N1 N2 112.0(4) ?
C37 N1 C41 127.5(4) ?
N2 N1 C41 120.4(4) ?
C39 N2 N1 105.7(4) ?
C51 N3 N4 111.9(4) ?
C51 N3 C55 128.1(4) ?
N4 N3 C55 119.9(4) ?
C53 N4 N3 105.5(4) ?
C65 N5 N6 111.3(4) ?
C65 N5 C69 130.1(4) ?
N6 N5 C69 118.7(4) ?
C67 N6 N5 106.1(4) ?
P1 O1 Eu1 152.28(19) ?
P2 O2 Eu1 165.7(2) ?
C37 O3 Eu1 132.8(3) ?
C47 O4 Eu1 137.5(3) ?
C51 O5 Eu1 132.0(3) ?
C61 O6 Eu1 141.5(3) ?
C65 O7 Eu1 132.0(3) ?
C75 O8 Eu1 136.2(3) ?
C2 C1 C6 118.7(5) ?
C2 C1 P1 122.5(5) ?
C6 C1 P1 118.6(4) ?
C3 C2 C1 120.2(7) ?
C3 C2 H2 119.9 ?
C1 C2 H2 119.9 ?
C4 C3 C2 121.2(9) ?
C4 C3 H3 119.4 ?
C2 C3 H3 119.4 ?
C3 C4 C5 120.2(8) ?
C3 C4 H4 119.9 ?
C5 C4 H4 119.9 ?
C6 C5 C4 118.8(8) ?
C6 C5 H5 120.6 ?
C4 C5 H5 120.6 ?
C5 C6 C1 120.8(7) ?
C5 C6 H6 119.6 ?
C1 C6 H6 119.6 ?
C12 C7 C8 118.4(6) ?
C12 C7 P1 124.2(5) ?
C8 C7 P1 117.3(5) ?
C7 C8 C9 120.8(7) ?
C7 C8 H8 119.6 ?
C9 C8 H8 119.6 ?
C10 C9 C8 118.3(8) ?
C10 C9 H9 120.8 ?
C8 C9 H9 120.8 ?
C11 C10 C9 121.9(8) ?
C11 C10 H10 119.1 ?
C9 C10 H10 119.1 ?
C10 C11 C12 119.5(9) ?
C10 C11 H11 120.2 ?
C12 C11 H11 120.2 ?
C11 C12 C7 121.0(7) ?
C11 C12 H12 119.5 ?
C7 C12 H12 119.5 ?
C18 C13 C14 118.2(5) ?
C18 C13 P1 124.3(4) ?
C14 C13 P1 117.5(4) ?
C15 C14 C13 120.8(5) ?
C15 C14 H14 119.6 ?
C13 C14 H14 119.6 ?
C16 C15 C14 119.5(6) ?
C16 C15 H15 120.3 ?
C14 C15 H15 120.3 ?
C15 C16 C17 120.4(6) ?
C15 C16 H16 119.8 ?
C17 C16 H16 119.8 ?
C16 C17 C18 120.9(6) ?
C16 C17 H17 119.5 ?
C18 C17 H17 119.5 ?
C17 C18 C13 120.3(5) ?
C17 C18 H18 119.9 ?
C13 C18 H18 119.9 ?
C24 C19 C20 119.1(5) ?
C24 C19 P2 124.5(4) ?
C20 C19 P2 116.3(4) ?
C21 C20 C19 120.4(6) ?
C21 C20 H20 119.8 ?
C19 C20 H20 119.8 ?
C22 C21 C20 119.6(6) ?
C22 C21 H21 120.2 ?
C20 C21 H21 120.2 ?
C21 C22 C23 120.5(6) ?
C21 C22 H22 119.8 ?
C23 C22 H22 119.8 ?
C22 C23 C24 120.2(6) ?
C22 C23 H23 119.9 ?
C24 C23 H23 119.9 ?
C19 C24 C23 120.1(6) ?
C19 C24 H24 119.9 ?
C23 C24 H24 119.9 ?
C30 C25 C26 119.4(5) ?
C30 C25 P2 122.4(4) ?
C26 C25 P2 118.2(4) ?
C25 C26 C27 120.2(6) ?
C25 C26 H26 119.9 ?
C27 C26 H26 119.9 ?
C28 C27 C26 119.9(6) ?
C28 C27 H27 120.0 ?
C26 C27 H27 120.0 ?
C27 C28 C29 121.1(6) ?
C27 C28 H28 119.4 ?
C29 C28 H28 119.4 ?
C28 C29 C30 118.7(7) ?
C28 C29 H29 120.6 ?
C30 C29 H29 120.6 ?
C25 C30 C29 120.6(6) ?
C25 C30 H30 119.7 ?
C29 C30 H30 119.7 ?
C32 C31 C36 119.5(6) ?
C32 C31 P2 123.0(5) ?
C36 C31 P2 117.3(5) ?
C31 C32 C33 121.2(7) ?
C31 C32 H32 119.4 ?
C33 C32 H32 119.4 ?
C34 C33 C32 118.7(9) ?
C34 C33 H33 120.7 ?
C32 C33 H33 120.7 ?
C33 C34 C35 122.0(10) ?
C33 C34 H34 119.0 ?
C35 C34 H34 119.0 ?
C34 C35 C36 119.3(10) ?
C34 C35 H35 120.4 ?
C36 C35 H35 120.4 ?
C31 C36 C35 119.4(8) ?
C31 C36 H36 120.3 ?
C35 C36 H36 120.3 ?
O3 C37 N1 122.7(4) ?
O3 C37 C38 130.6(5) ?
N1 C37 C38 106.6(4) ?
C47 C38 C37 123.0(4) ?
C47 C38 C39 133.1(5) ?
C37 C38 C39 103.9(4) ?
N2 C39 C38 111.8(5) ?
N2 C39 C40 117.7(5) ?
C38 C39 C40 130.5(5) ?
C39 C40 H40A 109.5 ?
C39 C40 H40B 109.5 ?
H40A C40 H40B 109.5 ?
C39 C40 H40C 109.5 ?
H40A C40 H40C 109.5 ?
H40B C40 H40C 109.5 ?
C42 C41 C46 119.8(5) ?
C42 C41 N1 120.4(5) ?
C46 C41 N1 119.8(5) ?
C41 C42 C43 120.8(5) ?
C41 C42 H42 119.6 ?
C43 C42 H42 119.6 ?
C42 C43 C44 120.0(6) ?
C42 C43 H43 120.0 ?
C44 C43 H43 120.0 ?
C45 C44 C43 119.0(6) ?
C45 C44 H44 120.5 ?
C43 C44 H44 120.5 ?
C44 C45 C46 121.2(6) ?
C44 C45 H45 119.4 ?
C46 C45 H45 119.4 ?
C41 C46 C45 119.1(6) ?
C41 C46 H46 120.4 ?
C45 C46 H46 120.4 ?
O4 C47 C38 121.1(5) ?
O4 C47 C48 116.6(5) ?
C38 C47 C48 122.3(4) ?
C50 C48 C47 108.8(5) ?
C50 C48 C49 111.4(6) ?
C47 C48 C49 110.7(5) ?
C50 C48 H48 108.6 ?
C47 C48 H48 108.6 ?
C49 C48 H48 108.6 ?
C48 C49 H49A 109.5 ?
C48 C49 H49B 109.5 ?
H49A C49 H49B 109.5 ?
C48 C49 H49C 109.5 ?
H49A C49 H49C 109.5 ?
H49B C49 H49C 109.5 ?
C48 C50 H50A 109.5 ?
C48 C50 H50B 109.5 ?
H50A C50 H50B 109.5 ?
C48 C50 H50C 109.5 ?
H50A C50 H50C 109.5 ?
H50B C50 H50C 109.5 ?
O5 C51 N3 123.3(4) ?
O5 C51 C52 131.0(4) ?
N3 C51 C52 105.7(4) ?
C61 C52 C51 121.6(4) ?
C61 C52 C53 133.6(4) ?
C51 C52 C53 104.7(4) ?
N4 C53 C52 112.2(4) ?
N4 C53 C54 117.4(4) ?
C52 C53 C54 130.4(5) ?
C53 C54 H54A 109.5 ?
C53 C54 H54B 109.5 ?
H54A C54 H54B 109.5 ?
C53 C54 H54C 109.5 ?
H54A C54 H54C 109.5 ?
H54B C54 H54C 109.5 ?
C60 C55 C56 118.8(5) ?
C60 C55 N3 119.6(5) ?
C56 C55 N3 121.6(4) ?
C57 C56 C55 120.1(5) ?
C57 C56 H56 119.9 ?
C55 C56 H56 119.9 ?
C58 C57 C56 120.5(5) ?
C58 C57 H57 119.7 ?
C56 C57 H57 119.7 ?
C57 C58 C59 119.4(5) ?
C57 C58 H58 120.3 ?
C59 C58 H58 120.3 ?
C60 C59 C58 120.5(5) ?
C60 C59 H59 119.7 ?
C58 C59 H59 119.7 ?
C59 C60 C55 120.6(5) ?
C59 C60 H60 119.7 ?
C55 C60 H60 119.7 ?
O6 C61 C52 121.1(4) ?
O6 C61 C62 116.5(4) ?
C52 C61 C62 122.4(4) ?
C64 C62 C63 108.9(6) ?
C64 C62 C61 109.5(5) ?
C63 C62 C61 110.3(4) ?
C64 C62 H62 109.4 ?
C63 C62 H62 109.4 ?
C61 C62 H62 109.4 ?
C62 C63 H63A 109.5 ?
C62 C63 H63B 109.5 ?
H63A C63 H63B 109.5 ?
C62 C63 H63C 109.5 ?
H63A C63 H63C 109.5 ?
H63B C63 H63C 109.5 ?
C62 C64 H64A 109.5 ?
C62 C64 H64B 109.5 ?
H64A C64 H64B 109.5 ?
C62 C64 H64C 109.5 ?
H64A C64 H64C 109.5 ?
H64B C64 H64C 109.5 ?
O7 C65 N5 121.9(4) ?
O7 C65 C66 131.5(5) ?
N5 C65 C66 106.6(4) ?
C65 C66 C75 121.9(4) ?
C65 C66 C67 104.6(4) ?
C75 C66 C67 133.4(5) ?
N6 C67 C66 111.4(5) ?
N6 C67 C68 118.2(5) ?
C66 C67 C68 130.4(5) ?
C67 C68 H68A 109.5 ?
C67 C68 H68B 109.5 ?
H68A C68 H68B 109.5 ?
C67 C68 H68C 109.5 ?
H68A C68 H68C 109.5 ?
H68B C68 H68C 109.5 ?
C70 C69 C74 119.2(5) ?
C70 C69 N5 120.1(5) ?
C74 C69 N5 120.7(5) ?
C69 C70 C71 120.3(6) ?
C69 C70 H70 119.8 ?
C71 C70 H70 119.8 ?
C72 C71 C70 120.5(7) ?
C72 C71 H71 119.8 ?
C70 C71 H71 119.8 ?
C73 C72 C71 118.4(7) ?
C73 C72 H72 120.8 ?
C71 C72 H72 120.8 ?
C72 C73 C74 123.1(6) ?
C72 C73 H73 118.5 ?
C74 C73 H73 118.5 ?
C73 C74 C69 118.5(6) ?
C73 C74 H74 120.7 ?
C69 C74 H74 120.7 ?
O8 C75 C66 121.4(5) ?
O8 C75 C76 117.1(5) ?
C66 C75 C76 121.5(5) ?
C78 C76 C75 107.7(5) ?
C78 C76 C77 112.2(5) ?
C75 C76 C77 113.1(5) ?
C78 C76 H76 107.9 ?
C75 C76 H76 107.9 ?
C77 C76 H76 107.9 ?
C76 C77 H77A 109.5 ?
C76 C77 H77B 109.5 ?
H77A C77 H77B 109.5 ?
C76 C77 H77C 109.5 ?
H77A C77 H77C 109.5 ?
H77B C77 H77C 109.5 ?
C76 C78 H78A 109.5 ?
C76 C78 H78B 109.5 ?
H78A C78 H78B 109.5 ?
C76 C78 H78C 109.5 ?
H78A C78 H78C 109.5 ?
H78B C78 H78C 109.5 ?

loop_
_geom_bond_atom_site_label_1
_geom_bond_atom_site_label_2
_geom_bond_distance
_geom_bond_publ_flag
Eu1 O1 2.391(3) yes
Eu1 O2 2.358(3) yes
Eu1 O3 2.296(3) yes
Eu1 O4 2.449(3) yes
Eu1 O5 2.380(3) yes
Eu1 O6 2.389(3) yes
Eu1 O7 2.318(3) yes
Eu1 O8 2.513(3) yes
P1 O1 1.489(3) ?
P1 C13 1.789(5) ?
P1 C1 1.797(5) ?
P1 C7 1.799(6) ?
P2 O2 1.483(3) ?
P2 C31 1.790(5) ?
P2 C25 1.794(5) ?
P2 C19 1.795(5) ?
N1 C37 1.351(5) ?
N1 N2 1.390(5) ?
N1 C41 1.412(6) ?
N2 C39 1.311(6) ?
N3 C51 1.378(5) ?
N3 N4 1.402(5) ?
N3 C55 1.405(5) ?
N4 C53 1.320(5) ?
N5 C65 1.365(5) ?
N5 N6 1.393(5) ?
N5 C69 1.414(6) ?
N6 C67 1.314(6) ?
O3 C37 1.270(5) ?
O4 C47 1.253(5) ?
O5 C51 1.258(5) ?
O6 C61 1.245(5) ?
O7 C65 1.282(5) ?
O8 C75 1.251(5) ?
C1 C2 1.380(7) ?
C1 C6 1.385(7) ?
C2 C3 1.372(9) ?
C2 H2 0.9300 ?
C3 C4 1.344(11) ?
C3 H3 0.9300 ?
C4 C5 1.395(11) ?
C4 H4 0.9300 ?
C5 C6 1.380(8) ?
C5 H5 0.9300 ?
C6 H6 0.9300 ?
C7 C12 1.377(8) ?
C7 C8 1.379(7) ?
C8 C9 1.391(8) ?
C8 H8 0.9300 ?
C9 C10 1.367(10) ?
C9 H9 0.9300 ?
C10 C11 1.349(10) ?
C10 H10 0.9300 ?
C11 C12 1.374(9) ?
C11 H11 0.9300 ?
C12 H12 0.9300 ?
C13 C18 1.383(6) ?
C13 C14 1.393(7) ?
C14 C15 1.387(7) ?
C14 H14 0.9300 ?
C15 C16 1.359(7) ?
C15 H15 0.9300 ?
C16 C17 1.365(8) ?
C16 H16 0.9300 ?
C17 C18 1.371(7) ?
C17 H17 0.9300 ?
C18 H18 0.9300 ?
C19 C24 1.368(7) ?
C19 C20 1.383(7) ?
C20 C21 1.376(7) ?
C20 H20 0.9300 ?
C21 C22 1.357(8) ?
C21 H21 0.9300 ?
C22 C23 1.369(9) ?
C22 H22 0.9300 ?
C23 C24 1.371(7) ?
C23 H23 0.9300 ?
C24 H24 0.9300 ?
C25 C30 1.373(7) ?
C25 C26 1.377(7) ?
C26 C27 1.380(7) ?
C26 H26 0.9300 ?
C27 C28 1.359(8) ?
C27 H27 0.9300 ?
C28 C29 1.373(8) ?
C28 H28 0.9300 ?
C29 C30 1.390(7) ?
C29 H29 0.9300 ?
C30 H30 0.9300 ?
C31 C32 1.371(7) ?
C31 C36 1.385(7) ?
C32 C33 1.384(8) ?
C32 H32 0.9300 ?
C33 C34 1.356(11) ?
C33 H33 0.9300 ?
C34 C35 1.367(11) ?
C34 H34 0.9300 ?
C35 C36 1.397(9) ?
C35 H35 0.9300 ?
C36 H36 0.9300 ?
C37 C38 1.422(6) ?
C38 C47 1.415(6) ?
C38 C39 1.439(6) ?
C39 C40 1.497(7) ?
C40 H40A 0.9600 ?
C40 H40B 0.9600 ?
C40 H40C 0.9600 ?
C41 C42 1.370(7) ?
C41 C46 1.373(6) ?
C42 C43 1.375(7) ?
C42 H42 0.9300 ?
C43 C44 1.381(8) ?
C43 H43 0.9300 ?
C44 C45 1.365(8) ?
C44 H44 0.9300 ?
C45 C46 1.391(8) ?
C45 H45 0.9300 ?
C46 H46 0.9300 ?
C47 C48 1.520(7) ?
C48 C50 1.507(7) ?
C48 C49 1.525(8) ?
C48 H48 0.9800 ?
C49 H49A 0.9600 ?
C49 H49B 0.9600 ?
C49 H49C 0.9600 ?
C50 H50A 0.9600 ?
C50 H50B 0.9600 ?
C50 H50C 0.9600 ?
C51 C52 1.429(6) ?
C52 C61 1.416(6) ?
C52 C53 1.435(6) ?
C53 C54 1.505(6) ?
C54 H54A 0.9600 ?
C54 H54B 0.9600 ?
C54 H54C 0.9600 ?
C55 C60 1.381(6) ?
C55 C56 1.383(6) ?
C56 C57 1.379(6) ?
C56 H56 0.9300 ?
C57 C58 1.369(7) ?
C57 H57 0.9300 ?
C58 C59 1.374(7) ?
C58 H58 0.9300 ?
C59 C60 1.368(6) ?
C59 H59 0.9300 ?
C60 H60 0.9300 ?
C61 C62 1.508(6) ?
C62 C64 1.479(8) ?
C62 C63 1.494(7) ?
C62 H62 0.9800 ?
C63 H63A 0.9600 ?
C63 H63B 0.9600 ?
C63 H63C 0.9600 ?
C64 H64A 0.9600 ?
C64 H64B 0.9600 ?
C64 H64C 0.9600 ?
C65 C66 1.410(6) ?
C66 C75 1.426(6) ?
C66 C67 1.437(6) ?
C67 C68 1.504(6) ?
C68 H68A 0.9600 ?
C68 H68B 0.9600 ?
C68 H68C 0.9600 ?
C69 C70 1.374(7) ?
C69 C74 1.387(7) ?
C70 C71 1.402(8) ?
C70 H70 0.9300 ?
C71 C72 1.361(8) ?
C71 H71 0.9300 ?
C72 C73 1.357(8) ?
C72 H72 0.9300 ?
C73 C74 1.381(8) ?
C73 H73 0.9300 ?
C74 H74 0.9300 ?
C75 C76 1.522(7) ?
C76 C78 1.517(7) ?
C76 C77 1.528(7) ?
C76 H76 0.9800 ?
C77 H77A 0.9600 ?
C77 H77B 0.9600 ?
C77 H77C 0.9600 ?
C78 H78A 0.9600 ?
C78 H78B 0.9600 ?
C78 H78C 0.9600 ?

loop_
_geom_torsion_atom_site_label_1
_geom_torsion_atom_site_label_2
_geom_torsion_atom_site_label_3
_geom_torsion_atom_site_label_4
_geom_torsion
C37 N1 N2 C39 0.0(6)
C41 N1 N2 C39 -177.4(4)
C51 N3 N4 C53 1.0(5)
C55 N3 N4 C53 176.4(4)
C65 N5 N6 C67 0.8(6)
C69 N5 N6 C67 -178.5(4)
C13 P1 O1 Eu1 -85.0(5)
C1 P1 O1 Eu1 156.6(4)
C7 P1 O1 Eu1 33.9(5)
O3 Eu1 O1 P1 -14.3(4)
O7 Eu1 O1 P1 -158.6(4)
O2 Eu1 O1 P1 82.6(5)
O5 Eu1 O1 P1 58.1(4)
O6 Eu1 O1 P1 131.2(4)
O4 Eu1 O1 P1 -83.0(4)
O8 Eu1 O1 P1 -94.7(4)
C31 P2 O2 Eu1 -114.2(9)
C25 P2 O2 Eu1 5.3(9)
C19 P2 O2 Eu1 123.5(8)
O3 Eu1 O2 P2 -136.4(9)
O7 Eu1 O2 P2 6.9(9)
O5 Eu1 O2 P2 147.8(9)
O6 Eu1 O2 P2 74.1(9)
O1 Eu1 O2 P2 123.4(8)
O4 Eu1 O2 P2 -78.2(9)
O8 Eu1 O2 P2 -58.3(9)
O7 Eu1 O3 C37 24.7(5)
O2 Eu1 O3 C37 130.8(4)
O5 Eu1 O3 C37 -153.4(4)
O6 Eu1 O3 C37 -167.2(4)
O1 Eu1 O3 C37 -81.9(4)
O4 Eu1 O3 C37 -14.9(4)
O8 Eu1 O3 C37 58.4(4)
O3 Eu1 O4 C47 12.4(4)
O7 Eu1 O4 C47 -144.2(5)
O2 Eu1 O4 C47 -50.2(5)
O5 Eu1 O4 C47 67.2(5)
O6 Eu1 O4 C47 170.5(4)
O1 Eu1 O4 C47 117.5(5)
O8 Eu1 O4 C47 -70.3(5)
O3 Eu1 O5 C51 -160.4(4)
O7 Eu1 O5 C51 21.6(5)
O2 Eu1 O5 C51 -69.6(4)
O6 Eu1 O5 C51 11.5(4)
O1 Eu1 O5 C51 96.9(4)
O4 Eu1 O5 C51 145.9(4)
O8 Eu1 O5 C51 -109.2(4)
O3 Eu1 O6 C61 3.0(6)
O7 Eu1 O6 C61 175.4(5)
O2 Eu1 O6 C61 67.7(5)
O5 Eu1 O6 C61 -11.2(5)
O1 Eu1 O6 C61 -87.6(5)
O4 Eu1 O6 C61 -137.4(5)
O8 Eu1 O6 C61 125.6(5)
O3 Eu1 O7 C65 10.3(5)
O2 Eu1 O7 C65 -90.8(4)
O5 Eu1 O7 C65 -172.8(3)
O6 Eu1 O7 C65 -162.7(4)
O1 Eu1 O7 C65 118.3(4)
O4 Eu1 O7 C65 48.9(4)
O8 Eu1 O7 C65 -24.7(4)
O3 Eu1 O8 C75 -135.6(5)
O7 Eu1 O8 C75 23.5(5)
O2 Eu1 O8 C75 133.5(5)
O5 Eu1 O8 C75 173.9(4)
O6 Eu1 O8 C75 73.3(5)
O1 Eu1 O8 C75 -48.0(5)
O4 Eu1 O8 C75 -59.7(5)
O1 P1 C1 C2 160.7(5)
C13 P1 C1 C2 38.4(6)
C7 P1 C1 C2 -73.7(6)
O1 P1 C1 C6 -15.2(5)
C13 P1 C1 C6 -137.5(5)
C7 P1 C1 C6 110.4(5)
C6 C1 C2 C3 -1.1(11)
P1 C1 C2 C3 -177.0(7)
C1 C2 C3 C4 0.1(15)
C2 C3 C4 C5 -0.2(17)
C3 C4 C5 C6 1.3(16)
C4 C5 C6 C1 -2.3(12)
C2 C1 C6 C5 2.2(10)
P1 C1 C6 C5 178.2(6)
O1 P1 C7 C12 127.7(5)
C13 P1 C7 C12 -108.8(5)
C1 P1 C7 C12 4.8(6)
O1 P1 C7 C8 -55.2(5)
C13 P1 C7 C8 68.4(5)
C1 P1 C7 C8 -178.0(4)
C12 C7 C8 C9 -1.5(9)
P1 C7 C8 C9 -178.8(4)
C7 C8 C9 C10 1.7(9)
C8 C9 C10 C11 -0.7(12)
C9 C10 C11 C12 -0.6(14)
C10 C11 C12 C7 0.8(12)
C8 C7 C12 C11 0.2(9)
P1 C7 C12 C11 177.3(5)
O1 P1 C13 C18 146.2(5)
C1 P1 C13 C18 -93.6(5)
C7 P1 C13 C18 21.8(5)
O1 P1 C13 C14 -32.3(5)
C1 P1 C13 C14 87.8(4)
C7 P1 C13 C14 -156.7(4)
C18 C13 C14 C15 0.5(8)
P1 C13 C14 C15 179.2(4)
C13 C14 C15 C16 -1.2(9)
C14 C15 C16 C17 1.8(10)
C15 C16 C17 C18 -1.8(10)
C16 C17 C18 C13 1.1(10)
C14 C13 C18 C17 -0.5(9)
P1 C13 C18 C17 -179.0(5)
O2 P2 C19 C24 131.9(5)
C31 P2 C19 C24 7.6(6)
C25 P2 C19 C24 -107.0(5)
O2 P2 C19 C20 -48.4(4)
C31 P2 C19 C20 -172.7(4)
C25 P2 C19 C20 72.7(4)
C24 C19 C20 C21 1.7(8)
P2 C19 C20 C21 -178.0(4)
C19 C20 C21 C22 -1.7(10)
C20 C21 C22 C23 0.4(11)
C21 C22 C23 C24 1.0(12)
C20 C19 C24 C23 -0.4(9)
P2 C19 C24 C23 179.3(5)
C22 C23 C24 C19 -1.0(11)
O2 P2 C25 C30 155.2(4)
C31 P2 C25 C30 -82.0(5)
C19 P2 C25 C30 34.0(5)
O2 P2 C25 C26 -24.5(5)
C31 P2 C25 C26 98.2(4)
C19 P2 C25 C26 -145.7(4)
C30 C25 C26 C27 0.5(8)
P2 C25 C26 C27 -179.8(4)
C25 C26 C27 C28 -1.2(9)
C26 C27 C28 C29 1.8(10)
C27 C28 C29 C30 -1.7(9)
C26 C25 C30 C29 -0.4(8)
P2 C25 C30 C29 179.9(4)
C28 C29 C30 C25 1.0(9)
O2 P2 C31 C32 119.6(5)
C25 P2 C31 C32 -2.4(5)
C19 P2 C31 C32 -116.7(5)
O2 P2 C31 C36 -54.6(5)
C25 P2 C31 C36 -176.6(4)
C19 P2 C31 C36 69.0(5)
C36 C31 C32 C33 -0.6(9)
P2 C31 C32 C33 -174.7(5)
C31 C32 C33 C34 0.7(11)
C32 C33 C34 C35 -0.6(14)
C33 C34 C35 C36 0.5(14)
C32 C31 C36 C35 0.5(9)
P2 C31 C36 C35 175.0(5)
C34 C35 C36 C31 -0.5(12)
Eu1 O3 C37 N1 -169.2(3)
Eu1 O3 C37 C38 14.5(8)
N2 N1 C37 O3 -177.3(4)
C41 N1 C37 O3 -0.1(8)
N2 N1 C37 C38 -0.2(5)
C41 N1 C37 C38 177.0(5)
O3 C37 C38 C47 -0.9(8)
N1 C37 C38 C47 -177.7(4)
O3 C37 C38 C39 177.0(5)
N1 C37 C38 C39 0.2(5)
N1 N2 C39 C38 0.1(6)
N1 N2 C39 C40 -177.2(5)
C47 C38 C39 N2 177.4(5)
C37 C38 C39 N2 -0.2(6)
C47 C38 C39 C40 -5.6(10)
C37 C38 C39 C40 176.7(6)
C37 N1 C41 C42 36.2(7)
N2 N1 C41 C42 -146.8(5)
C37 N1 C41 C46 -141.8(5)
N2 N1 C41 C46 35.2(7)
C46 C41 C42 C43 -0.7(8)
N1 C41 C42 C43 -178.6(5)
C41 C42 C43 C44 0.3(9)
C42 C43 C44 C45 0.3(9)
C43 C44 C45 C46 -0.7(10)
C42 C41 C46 C45 0.3(8)
N1 C41 C46 C45 178.3(5)
C44 C45 C46 C41 0.4(9)
Eu1 O4 C47 C38 -7.0(7)
Eu1 O4 C47 C48 172.4(3)
C37 C38 C47 O4 -2.8(8)
C39 C38 C47 O4 180.0(5)
C37 C38 C47 C48 177.9(5)
C39 C38 C47 C48 0.7(9)
O4 C47 C48 C50 -82.9(6)
C38 C47 C48 C50 96.4(6)
O4 C47 C48 C49 39.8(7)
C38 C47 C48 C49 -140.9(5)
Eu1 O5 C51 N3 172.0(3)
Eu1 O5 C51 C52 -9.6(7)
N4 N3 C51 O5 178.4(4)
C55 N3 C51 O5 3.5(7)
N4 N3 C51 C52 -0.3(5)
C55 N3 C51 C52 -175.2(4)
O5 C51 C52 C61 -1.8(8)
N3 C51 C52 C61 176.8(4)
O5 C51 C52 C53 -179.0(5)
N3 C51 C52 C53 -0.4(5)
N3 N4 C53 C52 -1.3(6)
N3 N4 C53 C54 179.0(4)
C61 C52 C53 N4 -175.7(5)
C51 C52 C53 N4 1.1(6)
C61 C52 C53 C54 4.0(10)
C51 C52 C53 C54 -179.2(5)
C51 N3 C55 C60 157.9(5)
N4 N3 C55 C60 -16.7(7)
C51 N3 C55 C56 -23.1(7)
N4 N3 C55 C56 162.4(5)
C60 C55 C56 C57 -1.6(8)
N3 C55 C56 C57 179.3(5)
C55 C56 C57 C58 1.3(9)
C56 C57 C58 C59 -0.6(9)
C57 C58 C59 C60 0.2(10)
C58 C59 C60 C55 -0.6(9)
C56 C55 C60 C59 1.3(8)
N3 C55 C60 C59 -179.7(5)
Eu1 O6 C61 C52 6.3(8)
Eu1 O6 C61 C62 -176.3(3)
C51 C52 C61 O6 3.9(7)
C53 C52 C61 O6 -179.7(5)
C51 C52 C61 C62 -173.4(4)
C53 C52 C61 C62 3.0(8)
O6 C61 C62 C64 -70.9(6)
C52 C61 C62 C64 106.5(6)
O6 C61 C62 C63 48.9(7)
C52 C61 C62 C63 -133.7(5)
Eu1 O7 C65 N5 -159.1(3)
Eu1 O7 C65 C66 22.6(7)
N6 N5 C65 O7 -179.7(4)
C69 N5 C65 O7 -0.5(8)
N6 N5 C65 C66 -1.0(5)
C69 N5 C65 C66 178.1(5)
O7 C65 C66 C75 -0.1(8)
N5 C65 C66 C75 -178.5(4)
O7 C65 C66 C67 179.3(5)
N5 C65 C66 C67 0.8(5)
N5 N6 C67 C66 -0.2(6)
N5 N6 C67 C68 -178.6(4)
C65 C66 C67 N6 -0.3(6)
C75 C66 C67 N6 178.9(5)
C65 C66 C67 C68 177.8(5)
C75 C66 C67 C68 -3.0(9)
C65 N5 C69 C70 19.2(8)
N6 N5 C69 C70 -161.7(5)
C65 N5 C69 C74 -162.1(5)
N6 N5 C69 C74 17.0(7)
C74 C69 C70 C71 0.1(9)
N5 C69 C70 C71 178.8(6)
C69 C70 C71 C72 -0.4(11)
C70 C71 C72 C73 0.0(11)
C71 C72 C73 C74 0.6(11)
C72 C73 C74 C69 -0.8(10)
C70 C69 C74 C73 0.5(8)
N5 C69 C74 C73 -178.3(5)
Eu1 O8 C75 C66 -15.2(8)
Eu1 O8 C75 C76 166.1(3)
C65 C66 C75 O8 -3.3(7)
C67 C66 C75 O8 177.5(5)
C65 C66 C75 C76 175.3(5)
C67 C66 C75 C76 -3.8(9)
O8 C75 C76 C78 91.1(6)
C66 C75 C76 C78 -87.6(6)
O8 C75 C76 C77 -33.5(7)
C66 C75 C76 C77 147.8(5)
